data_1571552
loop_
_publ_author_name
'Castro, Jes\'us'
'Ferraro, Valentina'
'Bortoluzzi, Marco'

_publ_section_title
;
 Further Insight into the Manganese(II)
 2,2&#x2032;-Bipyridine-1,1&#x2032;-dioxide Homoleptic Complex:
 Single-Crystal X-ray Structure Determination of the Perchlorate Salt and
 DFT Calculations
;
_journal_issue 5
_journal_name_full Crystals
_journal_page_first 422
_journal_paper_doi 10.3390/cryst14050422
_journal_volume 14
_journal_year 2024
_chemical_formula_moiety '3(C30 H24 Mn N6 O6), 6(Cl O4), 4(H2 O)'
_chemical_formula_sum 'C90 H80 Cl6 Mn3 N18 O46'
_chemical_formula_weight 2527.24
_space_group_crystal_system monoclinic
_space_group_IT_number 14
_space_group_name_Hall '-P 2yn'
_space_group_name_H-M_alt 'P 1 21/n 1'
_atom_sites_solution_hydrogens geom
_atom_sites_solution_primary dual
_audit_creation_method SHELXL-2019/3
_cell_angle_alpha 90
_cell_angle_beta 90.354(5)
_cell_angle_gamma 90
_cell_formula_units_Z 4
_cell_length_a 21.302(3)
_cell_length_b 19.101(3)
_cell_length_c 25.487(4)
_cell_measurement_reflns_used 9030
_cell_measurement_temperature 100(2)
_cell_measurement_theta_max 28.12
_cell_measurement_theta_min 2.48
_cell_volume 10370(3)
_computing_cell_refinement 'Bruker SAINT'
_computing_data_collection 'Bruker APEX3'
_computing_data_reduction 'Bruker SAINT'
_computing_structure_refinement 'SHELXL-2019/2 (Sheldrick, 2019)'
_computing_structure_solution 'SHELXT 2018/2 (Sheldrick, 2018)'
_diffrn_ambient_temperature 100(2)
_diffrn_measured_fraction_theta_full 0.985
_diffrn_measured_fraction_theta_max 0.980
_diffrn_measurement_device_type 'Bruker D8 Venture Photon II CMOS'
_diffrn_measurement_method '\f and \w scans'
_diffrn_radiation_monochromator 'Incoatec HeliosTM multilayer optics'
_diffrn_radiation_source 'Incoatec high brillance I\muS microsource'
_diffrn_radiation_type MoK\a
_diffrn_radiation_wavelength 0.71073
_diffrn_reflns_av_R_equivalents 0.0759
_diffrn_reflns_av_unetI/netI 0.0500
_diffrn_reflns_Laue_measured_fraction_full 0.985
_diffrn_reflns_Laue_measured_fraction_max 0.980
_diffrn_reflns_limit_h_max 28
_diffrn_reflns_limit_h_min -28
_diffrn_reflns_limit_k_max 25
_diffrn_reflns_limit_k_min -25
_diffrn_reflns_limit_l_max 34
_diffrn_reflns_limit_l_min -33
_diffrn_reflns_number 190729
_diffrn_reflns_point_group_measured_fraction_full 0.985
_diffrn_reflns_point_group_measured_fraction_max 0.980
_diffrn_reflns_theta_full 25.242
_diffrn_reflns_theta_max 28.433
_diffrn_reflns_theta_min 1.921
_exptl_absorpt_coefficient_mu 0.619
_exptl_absorpt_correction_T_max 0.7457
_exptl_absorpt_correction_T_min 0.6008
_exptl_absorpt_correction_type multi-scan
_exptl_absorpt_process_details 'SADABS-2016/2 (Bruker AXS Inc.)'
_exptl_crystal_colour brown
_exptl_crystal_density_diffrn 1.619
_exptl_crystal_description prism
_exptl_crystal_F_000 5164
_exptl_crystal_size_max 0.198
_exptl_crystal_size_mid 0.153
_exptl_crystal_size_min 0.112
_refine_diff_density_max 1.681
_refine_diff_density_min -0.722
_refine_diff_density_rms 0.151
_refine_ls_extinction_method none
_refine_ls_goodness_of_fit_ref 1.096
_refine_ls_hydrogen_treatment constr
_refine_ls_matrix_type full
_refine_ls_number_parameters 1468
_refine_ls_number_reflns 25615
_refine_ls_number_restraints 0
_refine_ls_restrained_S_all 1.096
_refine_ls_R_factor_all 0.1157
_refine_ls_R_factor_gt 0.1002
_refine_ls_shift/su_max 0.001
_refine_ls_shift/su_mean 0.000
_refine_ls_structure_factor_coef Fsqd
_refine_ls_weighting_details 'w=1/[\s^2^(Fo^2^)+(0.0605P)^2^+121.5006P] where P=(Fo^2^+2Fc^2^)/3'
_refine_ls_weighting_scheme calc
_refine_ls_wR_factor_gt 0.2632
_refine_ls_wR_factor_ref 0.2710
_reflns_Friedel_coverage 0.000
_reflns_number_gt 20710
_reflns_number_total 25615
_reflns_threshold_expression 'I > 2\s(I)'
_cod_data_source_file MnBipyO2_ClO4.cif
_cod_data_source_block CCCDC_2260010
_cod_original_cell_volume 10370(2)
_cod_original_sg_symbol_H-M 'P 21/n'
_cod_database_code 1571552
_shelx_shelxl_version_number 2019/3
_shelx_space_group_comment
;
The symmetry employed for this shelxl refinement is uniquely defined
by the following loop, which should always be used as a source of
symmetry information in preference to the above space-group names.
They are only intended as comments.
;
_shelx_estimated_absorpt_t_min 0.887
_shelx_estimated_absorpt_t_max 0.934

loop_
_space_group_symop_operation_xyz
'x, y, z'
'-x+1/2, y+1/2, -z+1/2'
'-x, -y, -z'
'x-1/2, -y-1/2, z-1/2'

loop_
_atom_site_label
_atom_site_type_symbol
_atom_site_fract_x
_atom_site_fract_y
_atom_site_fract_z
_atom_site_U_iso_or_equiv
_atom_site_adp_type
_atom_site_occupancy
_atom_site_site_symmetry_order
_atom_site_calc_flag
_atom_site_refinement_flags_posn
_atom_site_refinement_flags_adp
_atom_site_refinement_flags_occupancy
_atom_site_disorder_assembly
_atom_site_disorder_group
Mn1 Mn 0.13483(4) 0.74372(5) 0.67450(3) 0.02152(18) Uani 1 1 d . . . . .
Mn2 Mn 0.65873(4) 0.73027(5) 0.51042(3) 0.02251(19) Uani 1 1 d . . . . .
Mn3 Mn 0.84214(5) 0.24183(5) 0.66237(3) 0.0270(2) Uani 1 1 d . . . . .
O11 O 0.0670(2) 0.6724(2) 0.70660(16) 0.0275(9) Uani 1 1 d . . . . .
O12 O 0.1282(2) 0.7944(2) 0.74930(16) 0.0254(8) Uani 1 1 d . . . . .
N11 N 0.0830(2) 0.6454(3) 0.75351(19) 0.0246(10) Uani 1 1 d . . . . .
N12 N 0.0713(2) 0.8049(3) 0.76885(19) 0.0244(10) Uani 1 1 d . . . . .
C11 C 0.1079(4) 0.5805(3) 0.7555(3) 0.0359(15) Uani 1 1 d . . . . .
H11 H 0.113719 0.554416 0.724200 0.043 Uiso 1 1 calc R U . . .
C12 C 0.1249(4) 0.5522(4) 0.8033(3) 0.0420(17) Uani 1 1 d . . . . .
H12 H 0.142034 0.506311 0.804826 0.050 Uiso 1 1 calc R U . . .
C13 C 0.1171(4) 0.5900(4) 0.8492(3) 0.0366(15) Uani 1 1 d . . . . .
H13 H 0.129697 0.571102 0.882087 0.044 Uiso 1 1 calc R U . . .
C14 C 0.0906(3) 0.6559(3) 0.8461(2) 0.0287(13) Uani 1 1 d . . . . .
H14 H 0.084224 0.682700 0.877002 0.034 Uiso 1 1 calc R U . . .
C15 C 0.0734(3) 0.6827(3) 0.7979(2) 0.0229(11) Uani 1 1 d . . . . .
C16 C 0.0410(3) 0.7514(3) 0.7929(2) 0.0265(12) Uani 1 1 d . . . . .
C17 C -0.0168(3) 0.7632(4) 0.8156(3) 0.0333(14) Uani 1 1 d . . . . .
H17 H -0.038644 0.725836 0.831904 0.040 Uiso 1 1 calc R U . . .
C18 C -0.0429(3) 0.8297(4) 0.8144(3) 0.0381(16) Uani 1 1 d . . . . .
H18 H -0.082689 0.838418 0.829798 0.046 Uiso 1 1 calc R U . . .
C19 C -0.0102(4) 0.8824(4) 0.7907(3) 0.0366(15) Uani 1 1 d . . . . .
H19 H -0.026703 0.928621 0.790700 0.044 Uiso 1 1 calc R U . . .
C110 C 0.0459(3) 0.8696(3) 0.7670(2) 0.0296(13) Uani 1 1 d . . . . .
H110 H 0.067152 0.906214 0.749126 0.036 Uiso 1 1 calc R U . . .
O21 O 0.2099(2) 0.6763(2) 0.69992(16) 0.0280(9) Uani 1 1 d . . . . .
O22 O 0.2115(2) 0.8106(2) 0.65153(16) 0.0266(9) Uani 1 1 d . . . . .
N21 N 0.2523(3) 0.6635(3) 0.6629(2) 0.0279(11) Uani 1 1 d . . . . .
N22 N 0.2577(3) 0.8199(3) 0.68609(19) 0.0271(11) Uani 1 1 d . . . . .
C21 C 0.2471(3) 0.6050(3) 0.6335(3) 0.0332(14) Uani 1 1 d . . . . .
H21 H 0.213221 0.573611 0.639302 0.040 Uiso 1 1 calc R U . . .
C22 C 0.2906(4) 0.5904(4) 0.5948(3) 0.0407(17) Uani 1 1 d . . . . .
H22 H 0.286969 0.549152 0.574231 0.049 Uiso 1 1 calc R U . . .
C23 C 0.3391(4) 0.6362(4) 0.5868(3) 0.0396(16) Uani 1 1 d . . . . .
H23 H 0.368912 0.627187 0.560078 0.048 Uiso 1 1 calc R U . . .
C24 C 0.3445(3) 0.6956(4) 0.6174(3) 0.0344(14) Uani 1 1 d . . . . .
H24 H 0.378669 0.726859 0.612462 0.041 Uiso 1 1 calc R U . . .
C25 C 0.3000(3) 0.7094(3) 0.6554(2) 0.0274(12) Uani 1 1 d . . . . .
C26 C 0.3030(3) 0.7711(4) 0.6903(2) 0.0293(13) Uani 1 1 d . . . . .
C27 C 0.3527(4) 0.7805(4) 0.7251(3) 0.0391(16) Uani 1 1 d . . . . .
H27 H 0.384773 0.746116 0.727709 0.047 Uiso 1 1 calc R U . . .
C28 C 0.3552(4) 0.8398(5) 0.7557(3) 0.0450(19) Uani 1 1 d . . . . .
H28 H 0.389084 0.846960 0.779450 0.054 Uiso 1 1 calc R U . . .
C29 C 0.3080(4) 0.8886(4) 0.7514(3) 0.045(2) Uani 1 1 d . . . . .
H29 H 0.308840 0.929468 0.772686 0.054 Uiso 1 1 calc R U . . .
C210 C 0.2592(3) 0.8783(4) 0.7160(3) 0.0343(15) Uani 1 1 d . . . . .
H210 H 0.226751 0.912227 0.712815 0.041 Uiso 1 1 calc R U . . .
O31 O 0.0674(2) 0.8136(2) 0.63980(15) 0.0264(9) Uani 1 1 d . . . . .
O32 O 0.1364(2) 0.6988(2) 0.59795(16) 0.0255(9) Uani 1 1 d . . . . .
N31 N 0.0882(2) 0.8463(3) 0.59718(19) 0.0252(10) Uani 1 1 d . . . . .
N32 N 0.0836(2) 0.6884(3) 0.5714(2) 0.0265(10) Uani 1 1 d . . . . .
C31 C 0.1126(4) 0.9107(3) 0.6015(3) 0.0350(15) Uani 1 1 d . . . . .
H31 H 0.115497 0.932401 0.634932 0.042 Uiso 1 1 calc R U . . .
C32 C 0.1334(4) 0.9458(4) 0.5577(3) 0.0398(16) Uani 1 1 d . . . . .
H32 H 0.150984 0.991355 0.561084 0.048 Uiso 1 1 calc R U . . .
C33 C 0.1289(4) 0.9151(4) 0.5091(3) 0.0379(15) Uani 1 1 d . . . . .
H33 H 0.143077 0.939105 0.478752 0.045 Uiso 1 1 calc R U . . .
C34 C 0.1035(3) 0.8489(4) 0.5049(3) 0.0310(13) Uani 1 1 d . . . . .
H34 H 0.099213 0.827402 0.471482 0.037 Uiso 1 1 calc R U . . .
C35 C 0.0840(3) 0.8135(3) 0.5499(2) 0.0227(11) Uani 1 1 d . . . . .
C36 C 0.0552(3) 0.7432(3) 0.5470(2) 0.0254(12) Uani 1 1 d . . . . .
C37 C 0.0014(3) 0.7317(4) 0.5174(3) 0.0363(15) Uani 1 1 d . . . . .
H37 H -0.018740 0.770002 0.500476 0.044 Uiso 1 1 calc R U . . .
C38 C -0.0231(4) 0.6649(5) 0.5122(3) 0.0439(18) Uani 1 1 d . . . . .
H38 H -0.060146 0.656759 0.492130 0.053 Uiso 1 1 calc R U . . .
C39 C 0.0079(4) 0.6104(4) 0.5370(3) 0.0455(19) Uani 1 1 d . . . . .
H39 H -0.007449 0.563966 0.533406 0.055 Uiso 1 1 calc R U . . .
C310 C 0.0603(3) 0.6229(3) 0.5667(3) 0.0337(14) Uani 1 1 d . . . . .
H310 H 0.080614 0.585120 0.584145 0.040 Uiso 1 1 calc R U . . .
O41 O 0.6716(2) 0.8360(2) 0.48146(18) 0.0313(10) Uani 1 1 d . . . . .
O42 O 0.5764(2) 0.7717(2) 0.54745(16) 0.0262(9) Uani 1 1 d . . . . .
N41 N 0.6656(2) 0.8861(3) 0.51673(19) 0.0265(10) Uani 1 1 d . . . . .
N42 N 0.5403(2) 0.8057(3) 0.51316(18) 0.0221(9) Uani 1 1 d . . . . .
C41 C 0.7171(3) 0.9162(4) 0.5373(3) 0.0351(15) Uani 1 1 d . . . . .
H41 H 0.757478 0.900822 0.526841 0.042 Uiso 1 1 calc R U . . .
C42 C 0.7118(3) 0.9694(4) 0.5736(3) 0.0357(15) Uani 1 1 d . . . . .
H42 H 0.748277 0.991120 0.587651 0.043 Uiso 1 1 calc R U . . .
C43 C 0.6534(3) 0.9905(4) 0.5891(3) 0.0336(14) Uani 1 1 d . . . . .
H43 H 0.649021 1.026511 0.614525 0.040 Uiso 1 1 calc R U . . .
C44 C 0.6006(3) 0.9588(3) 0.5675(3) 0.0289(13) Uani 1 1 d . . . . .
H44 H 0.559981 0.973153 0.578207 0.035 Uiso 1 1 calc R U . . .
C45 C 0.6068(3) 0.9066(3) 0.5304(2) 0.0227(11) Uani 1 1 d . . . . .
C46 C 0.5534(3) 0.8736(3) 0.5022(2) 0.0219(11) Uani 1 1 d . . . . .
C47 C 0.5180(3) 0.9089(3) 0.4653(2) 0.0265(12) Uani 1 1 d . . . . .
H47 H 0.526507 0.956669 0.457882 0.032 Uiso 1 1 calc R U . . .
C48 C 0.4698(3) 0.8742(4) 0.4390(2) 0.0289(13) Uani 1 1 d . . . . .
H48 H 0.445451 0.897871 0.413141 0.035 Uiso 1 1 calc R U . . .
C49 C 0.4577(3) 0.8052(4) 0.4510(2) 0.0288(13) Uani 1 1 d . . . . .
H49 H 0.424961 0.780882 0.433236 0.035 Uiso 1 1 calc R U . . .
C410 C 0.4930(3) 0.7716(3) 0.4884(2) 0.0282(12) Uani 1 1 d . . . . .
H410 H 0.484181 0.724179 0.497009 0.034 Uiso 1 1 calc R U . . .
O51 O 0.7397(2) 0.6980(2) 0.46742(16) 0.0276(9) Uani 1 1 d . . . . .
O52 O 0.6120(2) 0.7200(2) 0.43628(16) 0.0269(9) Uani 1 1 d . . . . .
N51 N 0.7488(2) 0.7336(3) 0.42358(19) 0.0261(10) Uani 1 1 d . . . . .
N52 N 0.6223(2) 0.6610(3) 0.41086(19) 0.0254(10) Uani 1 1 d . . . . .
C51 C 0.7887(3) 0.7885(4) 0.4239(3) 0.0335(14) Uani 1 1 d . . . . .
H51 H 0.809354 0.801097 0.455692 0.040 Uiso 1 1 calc R U . . .
C52 C 0.8000(3) 0.8263(4) 0.3796(3) 0.0399(16) Uani 1 1 d . . . . .
H52 H 0.827738 0.865199 0.380757 0.048 Uiso 1 1 calc R U . . .
C53 C 0.7708(3) 0.8076(4) 0.3323(3) 0.0366(15) Uani 1 1 d . . . . .
H53 H 0.778721 0.832677 0.300834 0.044 Uiso 1 1 calc R U . . .
C54 C 0.7299(3) 0.7512(4) 0.3330(3) 0.0313(13) Uani 1 1 d . . . . .
H54 H 0.709493 0.737464 0.301399 0.038 Uiso 1 1 calc R U . . .
C55 C 0.7182(3) 0.7147(3) 0.3785(2) 0.0267(12) Uani 1 1 d . . . . .
C56 C 0.6745(3) 0.6548(3) 0.3810(2) 0.0264(12) Uani 1 1 d . . . . .
C57 C 0.6831(4) 0.5947(4) 0.3518(3) 0.0356(15) Uani 1 1 d . . . . .
H57 H 0.719004 0.590255 0.330220 0.043 Uiso 1 1 calc R U . . .
C58 C 0.6398(4) 0.5413(4) 0.3539(3) 0.0405(17) Uani 1 1 d . . . . .
H58 H 0.645544 0.499935 0.333834 0.049 Uiso 1 1 calc R U . . .
C59 C 0.5880(4) 0.5488(4) 0.3855(3) 0.0428(18) Uani 1 1 d . . . . .
H59 H 0.558095 0.512026 0.387625 0.051 Uiso 1 1 calc R U . . .
C510 C 0.5794(3) 0.6091(4) 0.4139(3) 0.0338(14) Uani 1 1 d . . . . .
H510 H 0.543554 0.614251 0.435539 0.041 Uiso 1 1 calc R U . . .
O61 O 0.6360(2) 0.6258(2) 0.53586(17) 0.0311(10) Uani 1 1 d . . . . .
O62 O 0.7064(2) 0.7381(2) 0.58356(16) 0.0299(9) Uani 1 1 d . . . . .
N61 N 0.6076(3) 0.6241(3) 0.5827(2) 0.0274(11) Uani 1 1 d . . . . .
N62 N 0.7402(3) 0.6843(3) 0.5999(2) 0.0298(11) Uani 1 1 d . . . . .
C61 C 0.5446(3) 0.6180(3) 0.5848(3) 0.0322(14) Uani 1 1 d . . . . .
H61 H 0.520766 0.613110 0.553343 0.039 Uiso 1 1 calc R U . . .
C62 C 0.5147(3) 0.6190(4) 0.6328(3) 0.0373(15) Uani 1 1 d . . . . .
H62 H 0.470232 0.615249 0.634258 0.045 Uiso 1 1 calc R U . . .
C63 C 0.5490(4) 0.6253(4) 0.6787(3) 0.0386(16) Uani 1 1 d . . . . .
H63 H 0.528694 0.626754 0.711817 0.046 Uiso 1 1 calc R U . . .
C64 C 0.6132(4) 0.6295(4) 0.6753(3) 0.0382(15) Uani 1 1 d . . . . .
H64 H 0.637653 0.633166 0.706434 0.046 Uiso 1 1 calc R U . . .
C65 C 0.6429(3) 0.6283(3) 0.6270(2) 0.0289(13) Uani 1 1 d . . . . .
C66 C 0.7121(3) 0.6286(4) 0.6227(3) 0.0322(14) Uani 1 1 d . . . . .
C67 C 0.7479(4) 0.5745(4) 0.6434(3) 0.0408(16) Uani 1 1 d . . . . .
H67 H 0.728005 0.535250 0.659084 0.049 Uiso 1 1 calc R U . . .
C68 C 0.8131(4) 0.5780(5) 0.6410(3) 0.0461(19) Uani 1 1 d . . . . .
H68 H 0.838211 0.541675 0.655623 0.055 Uiso 1 1 calc R U . . .
C69 C 0.8406(4) 0.6349(5) 0.6172(3) 0.0456(18) Uani 1 1 d . . . . .
H69 H 0.884993 0.637969 0.615234 0.055 Uiso 1 1 calc R U . . .
C610 C 0.8043(3) 0.6871(4) 0.5963(3) 0.0388(16) Uani 1 1 d . . . . .
H610 H 0.823635 0.725526 0.579169 0.047 Uiso 1 1 calc R U . . .
O71 O 0.8499(2) 0.3436(3) 0.69758(16) 0.0353(11) Uani 1 1 d . . . . .
O72 O 0.8070(3) 0.2076(3) 0.7348(2) 0.0434(12) Uani 1 1 d . . . . .
N71 N 0.8820(3) 0.3444(3) 0.7430(2) 0.0311(12) Uani 1 1 d . . . . .
N72 N 0.7663(3) 0.2478(3) 0.7567(3) 0.0413(14) Uani 1 1 d . . . . .
C71 C 0.9410(4) 0.3684(4) 0.7436(3) 0.0405(17) Uani 1 1 d . . . . .
H71 H 0.959180 0.385200 0.712071 0.049 Uiso 1 1 calc R U . . .
C72 C 0.9755(4) 0.3692(4) 0.7894(3) 0.0433(18) Uani 1 1 d . . . . .
H72 H 1.016996 0.387440 0.789518 0.052 Uiso 1 1 calc R U . . .
C73 C 0.9502(4) 0.3435(4) 0.8349(3) 0.0373(15) Uani 1 1 d . . . . .
H73 H 0.974423 0.341373 0.866213 0.045 Uiso 1 1 calc R U . . .
C74 C 0.8883(3) 0.3208(3) 0.8341(2) 0.0301(13) Uani 1 1 d . . . . .
H74 H 0.869370 0.304724 0.865472 0.036 Uiso 1 1 calc R U . . .
C75 C 0.8541(3) 0.3214(3) 0.7876(2) 0.0280(12) Uani 1 1 d . . . . .
C76 C 0.7869(3) 0.3022(3) 0.7857(2) 0.0308(13) Uani 1 1 d . . . . .
C77 C 0.7426(4) 0.3365(5) 0.8159(3) 0.0445(18) Uani 1 1 d . . . . .
H77 H 0.755581 0.373571 0.838347 0.053 Uiso 1 1 calc R U . . .
C78 C 0.6807(4) 0.3181(6) 0.8138(3) 0.062(3) Uani 1 1 d . . . . .
H78 H 0.650829 0.342795 0.834287 0.075 Uiso 1 1 calc R U . . .
C79 C 0.6619(4) 0.2640(6) 0.7822(3) 0.057(2) Uani 1 1 d . . . . .
H79 H 0.618931 0.250823 0.780315 0.068 Uiso 1 1 calc R U . . .
C710 C 0.7050(4) 0.2300(4) 0.7541(4) 0.053(2) Uani 1 1 d . . . . .
H710 H 0.692289 0.192632 0.731837 0.064 Uiso 1 1 calc R U . . .
O81 O 0.7576(2) 0.2760(2) 0.62585(15) 0.0266(9) Uani 1 1 d . . . . .
O82 O 0.88491(19) 0.2706(2) 0.59004(16) 0.0257(9) Uani 1 1 d . . . . .
N81 N 0.7479(2) 0.2498(3) 0.57780(18) 0.0225(10) Uani 1 1 d . . . . .
N82 N 0.8697(2) 0.3342(3) 0.57318(19) 0.0250(10) Uani 1 1 d . . . . .
C81 C 0.7108(3) 0.1931(3) 0.5721(2) 0.0268(12) Uani 1 1 d . . . . .
H81 H 0.691890 0.172424 0.602029 0.032 Uiso 1 1 calc R U . . .
C82 C 0.7003(3) 0.1652(3) 0.5232(2) 0.0275(12) Uani 1 1 d . . . . .
H82 H 0.674777 0.124766 0.519292 0.033 Uiso 1 1 calc R U . . .
C83 C 0.7271(3) 0.1961(3) 0.4794(2) 0.0273(12) Uani 1 1 d . . . . .
H83 H 0.720183 0.177115 0.445435 0.033 Uiso 1 1 calc R U . . .
C84 C 0.7642(3) 0.2551(3) 0.4861(2) 0.0244(11) Uani 1 1 d . . . . .
H84 H 0.781903 0.277825 0.456525 0.029 Uiso 1 1 calc R U . . .
C85 C 0.7752(3) 0.2809(3) 0.5363(2) 0.0223(11) Uani 1 1 d . . . . .
C86 C 0.8148(3) 0.3436(3) 0.5459(2) 0.0225(11) Uani 1 1 d . . . . .
C87 C 0.8004(3) 0.4091(4) 0.5273(3) 0.0330(14) Uani 1 1 d . . . . .
H87 H 0.763002 0.415969 0.507351 0.040 Uiso 1 1 calc R U . . .
C88 C 0.8398(4) 0.4654(4) 0.5372(3) 0.0373(15) Uani 1 1 d . . . . .
H88 H 0.829658 0.510887 0.524605 0.045 Uiso 1 1 calc R U . . .
C89 C 0.8941(4) 0.4540(4) 0.5659(3) 0.0371(15) Uani 1 1 d . . . . .
H89 H 0.921559 0.492012 0.573285 0.045 Uiso 1 1 calc R U . . .
C810 C 0.9087(3) 0.3884(4) 0.5835(2) 0.0304(13) Uani 1 1 d . . . . .
H810 H 0.946238 0.380928 0.603113 0.036 Uiso 1 1 calc R U . . .
O91 O 0.8277(2) 0.1378(3) 0.63024(19) 0.0375(11) Uani 1 1 d . . . . .
O92 O 0.9282(2) 0.1999(3) 0.6920(2) 0.0422(12) Uani 1 1 d . . . . .
N91 N 0.8367(3) 0.0872(3) 0.6650(2) 0.0329(12) Uani 1 1 d . . . . .
N92 N 0.9608(3) 0.1658(4) 0.6552(2) 0.0432(16) Uani 1 1 d . . . . .
C91 C 0.7864(3) 0.0590(4) 0.6894(3) 0.0347(14) Uani 1 1 d . . . . .
H91 H 0.745466 0.076194 0.681983 0.042 Uiso 1 1 calc R U . . .
C92 C 0.7945(4) 0.0053(4) 0.7248(3) 0.0405(16) Uani 1 1 d . . . . .
H92 H 0.759412 -0.014503 0.742195 0.049 Uiso 1 1 calc R U . . .
C93 C 0.8541(4) -0.0192(4) 0.7347(3) 0.0462(18) Uani 1 1 d . . . . .
H93 H 0.860293 -0.055877 0.759342 0.055 Uiso 1 1 calc R U . . .
C94 C 0.9049(4) 0.0094(4) 0.7090(3) 0.0444(18) Uani 1 1 d . . . . .
H94 H 0.945933 -0.008519 0.715155 0.053 Uiso 1 1 calc R U . . .
C95 C 0.8957(3) 0.0644(4) 0.6742(2) 0.0355(15) Uani 1 1 d . . . . .
C96 C 0.9474(3) 0.0972(4) 0.6449(3) 0.0380(16) Uani 1 1 d . . . . .
C97 C 0.9821(4) 0.0612(6) 0.6080(3) 0.055(2) Uani 1 1 d . . . . .
H97 H 0.973381 0.013370 0.600921 0.065 Uiso 1 1 calc R U . . .
C98 C 1.0295(5) 0.0951(8) 0.5814(4) 0.080(4) Uani 1 1 d . . . . .
H98 H 1.053579 0.070629 0.556033 0.096 Uiso 1 1 calc R U . . .
C99 C 1.0413(4) 0.1620(8) 0.5914(4) 0.075(4) Uani 1 1 d . . . . .
H99 H 1.073358 0.185269 0.572389 0.090 Uiso 1 1 calc R U . . .
C910 C 1.0078(4) 0.1989(6) 0.6289(4) 0.060(3) Uani 1 1 d . . . . .
H910 H 1.017463 0.246451 0.636208 0.072 Uiso 1 1 calc R U . . .
Cl1 Cl 1.10783(9) 0.06484(10) 0.73316(7) 0.0406(4) Uani 1 1 d . . . . .
O111 O 1.0546(4) 0.0327(4) 0.7555(4) 0.086(3) Uani 1 1 d . . . . .
O112 O 1.0893(6) 0.1249(7) 0.7073(6) 0.170(7) Uani 1 1 d . . . . .
O113 O 1.1492(6) 0.0886(5) 0.7702(3) 0.130(5) Uani 1 1 d . . . . .
O114 O 1.1344(6) 0.0205(9) 0.7024(7) 0.227(11) Uani 1 1 d . . . . .
Cl2 Cl 1.10579(8) 0.10786(9) 0.44723(7) 0.0362(4) Uani 1 1 d . . . . .
O121 O 1.0425(3) 0.0898(5) 0.4541(3) 0.077(2) Uani 1 1 d . . . . .
O122 O 1.1366(3) 0.0991(5) 0.4966(3) 0.082(3) Uani 1 1 d . . . . .
O123 O 1.1354(3) 0.0618(4) 0.4113(3) 0.0619(18) Uani 1 1 d . . . . .
O124 O 1.1110(7) 0.1763(5) 0.4330(6) 0.169(7) Uani 1 1 d . . . . .
Cl3 Cl 0.89845(9) 0.57691(9) 0.38638(7) 0.0379(4) Uani 1 1 d . . . . .
O131 O 0.8797(5) 0.5231(4) 0.3525(3) 0.085(3) Uani 1 1 d . . . . .
O132 O 0.9222(4) 0.5465(3) 0.4332(2) 0.074(2) Uani 1 1 d . . . . .
O133 O 0.8508(6) 0.6228(6) 0.3955(4) 0.140(5) Uani 1 1 d . . . . .
O134 O 0.9454(4) 0.6171(5) 0.3619(4) 0.099(3) Uani 1 1 d . . . . .
Cl4 Cl 0.60347(8) 0.41177(9) 0.55600(7) 0.0360(4) Uani 1 1 d . . . . .
O141 O 0.5756(3) 0.4509(3) 0.5975(3) 0.0609(17) Uani 1 1 d . . . . .
O142 O 0.5559(3) 0.3877(4) 0.5203(3) 0.0607(17) Uani 1 1 d . . . . .
O143 O 0.6349(4) 0.3523(4) 0.5779(3) 0.072(2) Uani 1 1 d . . . . .
O144 O 0.6476(3) 0.4530(4) 0.5291(3) 0.0643(18) Uani 1 1 d . . . . .
Cl5 Cl 0.39887(6) 0.91287(7) 0.58857(5) 0.0219(3) Uani 1 1 d . . . . .
O151 O 0.3473(3) 0.9096(3) 0.6236(2) 0.0546(17) Uani 1 1 d . . . . .
O152 O 0.4165(3) 0.8433(3) 0.5733(2) 0.0431(12) Uani 1 1 d . . . . .
O153 O 0.4510(2) 0.9491(3) 0.6122(2) 0.0420(12) Uani 1 1 d . . . . .
O154 O 0.3801(3) 0.9516(3) 0.5427(2) 0.0500(14) Uani 1 1 d . . . . .
Cl6 Cl -0.09527(8) 0.57677(9) 0.78989(6) 0.0322(3) Uani 1 1 d . . . . .
O161 O -0.1376(3) 0.5261(4) 0.7714(2) 0.0586(16) Uani 1 1 d . . . . .
O162 O -0.0454(3) 0.5435(3) 0.8180(2) 0.0511(14) Uani 1 1 d . . . . .
O163 O -0.0703(3) 0.6157(3) 0.7468(2) 0.0601(17) Uani 1 1 d . . . . .
O164 O -0.1275(3) 0.6239(3) 0.8250(2) 0.0432(12) Uani 1 1 d . . . . .
O1W O 0.7256(4) 0.4083(4) 0.6751(3) 0.069(2) Uani 1 1 d . . . . .
O2W O 0.7335(3) 0.5484(3) 0.4778(2) 0.0409(12) Uani 1 1 d . . . . .
O3W O -0.0414(3) 0.7254(4) 0.6558(3) 0.0646(18) Uani 1 1 d . . . . .
O4W O -0.0286(4) 0.5262(6) 0.6607(3) 0.095(3) Uani 1 1 d . . . . .

loop_
_atom_site_aniso_label
_atom_site_aniso_U_11
_atom_site_aniso_U_22
_atom_site_aniso_U_33
_atom_site_aniso_U_23
_atom_site_aniso_U_13
_atom_site_aniso_U_12
Mn1 0.0266(4) 0.0233(4) 0.0147(4) 0.0003(3) 0.0026(3) -0.0020(3)
Mn2 0.0258(4) 0.0242(4) 0.0175(4) -0.0025(3) -0.0008(3) 0.0034(3)
Mn3 0.0302(5) 0.0359(5) 0.0147(4) 0.0041(3) -0.0041(3) -0.0075(4)
O11 0.033(2) 0.031(2) 0.0188(19) 0.0001(16) 0.0029(17) -0.0061(18)
O12 0.027(2) 0.029(2) 0.0195(19) -0.0019(16) 0.0015(16) -0.0041(17)
N11 0.029(3) 0.026(2) 0.019(2) 0.0008(19) 0.0049(19) -0.003(2)
N12 0.025(2) 0.029(3) 0.020(2) 0.0005(19) -0.0032(18) 0.002(2)
C11 0.047(4) 0.026(3) 0.035(3) 0.002(3) 0.017(3) -0.001(3)
C12 0.056(5) 0.026(3) 0.044(4) 0.008(3) 0.016(3) 0.006(3)
C13 0.045(4) 0.031(3) 0.034(3) 0.012(3) 0.009(3) 0.001(3)
C14 0.035(3) 0.029(3) 0.022(3) 0.003(2) 0.004(2) -0.004(3)
C15 0.024(3) 0.023(3) 0.022(3) 0.002(2) 0.006(2) -0.001(2)
C16 0.033(3) 0.030(3) 0.017(3) -0.003(2) -0.002(2) 0.002(2)
C17 0.031(3) 0.044(4) 0.026(3) 0.001(3) 0.009(3) 0.000(3)
C18 0.033(3) 0.053(4) 0.029(3) -0.006(3) 0.000(3) 0.008(3)
C19 0.047(4) 0.034(3) 0.029(3) -0.004(3) -0.006(3) 0.012(3)
C110 0.040(4) 0.027(3) 0.022(3) 0.004(2) -0.009(2) 0.000(3)
O21 0.031(2) 0.030(2) 0.022(2) 0.0069(17) 0.0024(17) -0.0029(18)
O22 0.030(2) 0.028(2) 0.022(2) 0.0052(17) 0.0009(16) -0.0031(17)
N21 0.032(3) 0.029(3) 0.022(2) 0.004(2) -0.003(2) 0.003(2)
N22 0.034(3) 0.031(3) 0.017(2) 0.0008(19) 0.006(2) -0.010(2)
C21 0.037(3) 0.028(3) 0.034(3) 0.003(3) -0.012(3) 0.002(3)
C22 0.053(4) 0.032(3) 0.037(4) -0.003(3) -0.014(3) 0.020(3)
C23 0.039(4) 0.050(4) 0.030(3) 0.002(3) -0.002(3) 0.014(3)
C24 0.030(3) 0.045(4) 0.028(3) 0.006(3) -0.003(3) 0.008(3)
C25 0.032(3) 0.030(3) 0.020(3) 0.004(2) -0.004(2) 0.001(2)
C26 0.031(3) 0.038(3) 0.019(3) 0.004(2) 0.006(2) -0.006(3)
C27 0.037(4) 0.053(4) 0.027(3) 0.001(3) -0.001(3) -0.012(3)
C28 0.049(4) 0.062(5) 0.024(3) 0.001(3) 0.002(3) -0.020(4)
C29 0.058(5) 0.052(4) 0.025(3) -0.013(3) 0.012(3) -0.033(4)
C210 0.043(4) 0.032(3) 0.028(3) -0.005(3) 0.013(3) -0.012(3)
O31 0.032(2) 0.031(2) 0.0166(19) -0.0005(16) 0.0024(16) 0.0042(18)
O32 0.030(2) 0.029(2) 0.0184(19) 0.0005(16) -0.0001(16) 0.0029(17)
N31 0.029(3) 0.026(2) 0.020(2) -0.0026(19) -0.0040(19) 0.004(2)
N32 0.031(3) 0.025(2) 0.024(2) -0.0014(19) 0.008(2) -0.004(2)
C31 0.049(4) 0.022(3) 0.034(3) -0.004(3) -0.009(3) 0.002(3)
C32 0.051(4) 0.023(3) 0.045(4) 0.004(3) -0.003(3) -0.002(3)
C33 0.046(4) 0.033(3) 0.035(4) 0.012(3) 0.001(3) 0.003(3)
C34 0.032(3) 0.035(3) 0.026(3) 0.004(3) -0.001(2) 0.009(3)
C35 0.025(3) 0.024(3) 0.019(3) 0.000(2) 0.000(2) 0.005(2)
C36 0.031(3) 0.025(3) 0.020(3) -0.002(2) 0.003(2) 0.001(2)
C37 0.040(4) 0.043(4) 0.027(3) -0.006(3) -0.003(3) -0.005(3)
C38 0.040(4) 0.058(5) 0.034(4) -0.013(3) -0.001(3) -0.013(4)
C39 0.049(4) 0.043(4) 0.044(4) -0.012(3) 0.011(3) -0.023(4)
C310 0.043(4) 0.026(3) 0.032(3) 0.000(3) 0.009(3) -0.007(3)
O41 0.033(2) 0.032(2) 0.029(2) -0.0028(18) 0.0062(18) 0.0064(19)
O42 0.033(2) 0.027(2) 0.0185(19) 0.0048(16) 0.0013(16) 0.0099(17)
N41 0.027(3) 0.035(3) 0.018(2) -0.002(2) 0.0019(19) 0.004(2)
N42 0.022(2) 0.027(2) 0.018(2) 0.0001(18) 0.0043(18) 0.0052(19)
C41 0.020(3) 0.051(4) 0.034(3) -0.002(3) 0.000(2) 0.004(3)
C42 0.029(3) 0.045(4) 0.033(3) -0.004(3) -0.005(3) -0.005(3)
C43 0.037(4) 0.032(3) 0.032(3) -0.003(3) -0.004(3) 0.001(3)
C44 0.029(3) 0.025(3) 0.033(3) 0.001(2) -0.003(2) 0.005(2)
C45 0.024(3) 0.025(3) 0.019(3) 0.005(2) -0.001(2) 0.001(2)
C46 0.022(3) 0.026(3) 0.017(2) -0.002(2) 0.002(2) 0.001(2)
C47 0.026(3) 0.032(3) 0.021(3) 0.003(2) 0.001(2) 0.006(2)
C48 0.027(3) 0.039(3) 0.021(3) -0.002(2) 0.000(2) 0.010(3)
C49 0.020(3) 0.039(3) 0.027(3) -0.014(3) 0.001(2) 0.004(2)
C410 0.026(3) 0.031(3) 0.027(3) -0.004(2) 0.005(2) -0.001(2)
O51 0.029(2) 0.035(2) 0.0190(19) -0.0015(17) -0.0004(16) 0.0040(18)
O52 0.030(2) 0.028(2) 0.023(2) -0.0042(17) 0.0033(17) 0.0041(17)
N51 0.022(2) 0.035(3) 0.021(2) -0.003(2) 0.0029(19) 0.002(2)
N52 0.027(3) 0.028(3) 0.021(2) -0.0016(19) -0.0039(19) 0.003(2)
C51 0.025(3) 0.046(4) 0.030(3) -0.011(3) 0.002(2) -0.002(3)
C52 0.030(3) 0.046(4) 0.043(4) -0.004(3) 0.007(3) -0.011(3)
C53 0.037(4) 0.045(4) 0.028(3) 0.001(3) 0.009(3) -0.002(3)
C54 0.029(3) 0.038(3) 0.027(3) -0.003(3) 0.001(2) 0.004(3)
C55 0.023(3) 0.034(3) 0.023(3) -0.003(2) 0.000(2) 0.003(2)
C56 0.031(3) 0.028(3) 0.020(3) -0.001(2) -0.004(2) 0.003(2)
C57 0.046(4) 0.037(4) 0.023(3) -0.007(3) -0.004(3) 0.008(3)
C58 0.061(5) 0.033(4) 0.027(3) -0.005(3) -0.014(3) 0.003(3)
C59 0.055(5) 0.027(3) 0.045(4) 0.002(3) -0.024(4) -0.011(3)
C510 0.031(3) 0.040(4) 0.030(3) 0.001(3) -0.006(3) -0.005(3)
O61 0.046(3) 0.025(2) 0.023(2) -0.0032(17) 0.0012(19) -0.0002(19)
O62 0.034(2) 0.034(2) 0.021(2) -0.0050(17) -0.0064(17) 0.0048(19)
N61 0.038(3) 0.022(2) 0.021(2) -0.0002(19) -0.002(2) 0.003(2)
N62 0.031(3) 0.034(3) 0.024(3) -0.007(2) 0.000(2) 0.004(2)
C61 0.036(3) 0.026(3) 0.034(3) 0.004(3) -0.006(3) -0.002(3)
C62 0.035(4) 0.031(3) 0.046(4) 0.002(3) 0.003(3) -0.004(3)
C63 0.042(4) 0.042(4) 0.032(3) 0.006(3) 0.007(3) -0.003(3)
C64 0.042(4) 0.043(4) 0.029(3) -0.005(3) 0.002(3) -0.002(3)
C65 0.038(3) 0.029(3) 0.020(3) 0.002(2) -0.001(2) 0.002(3)
C66 0.035(3) 0.037(3) 0.024(3) -0.003(3) -0.005(3) 0.004(3)
C67 0.045(4) 0.048(4) 0.029(3) 0.004(3) -0.005(3) 0.009(3)
C68 0.044(4) 0.057(5) 0.037(4) -0.001(3) -0.006(3) 0.016(4)
C69 0.034(4) 0.063(5) 0.041(4) -0.009(4) -0.008(3) 0.007(4)
C610 0.033(4) 0.047(4) 0.036(4) -0.011(3) 0.000(3) -0.003(3)
O71 0.054(3) 0.037(3) 0.0146(19) -0.0014(18) -0.0073(19) -0.002(2)
O72 0.052(3) 0.047(3) 0.031(3) -0.002(2) 0.004(2) -0.006(3)
N71 0.041(3) 0.034(3) 0.018(2) -0.004(2) -0.003(2) 0.000(2)
N72 0.046(4) 0.030(3) 0.048(4) -0.006(3) -0.015(3) 0.006(3)
C71 0.044(4) 0.060(5) 0.018(3) -0.002(3) 0.005(3) -0.014(3)
C72 0.036(4) 0.057(5) 0.036(4) -0.011(3) -0.003(3) -0.014(3)
C73 0.044(4) 0.042(4) 0.026(3) -0.009(3) -0.006(3) -0.009(3)
C74 0.039(3) 0.033(3) 0.019(3) -0.006(2) -0.006(2) -0.004(3)
C75 0.038(3) 0.024(3) 0.021(3) 0.001(2) -0.001(2) -0.001(2)
C76 0.040(4) 0.030(3) 0.022(3) 0.008(2) -0.010(3) -0.005(3)
C77 0.046(4) 0.069(5) 0.019(3) 0.000(3) 0.003(3) -0.011(4)
C78 0.045(5) 0.110(9) 0.031(4) 0.011(5) 0.001(3) -0.012(5)
C79 0.043(5) 0.087(7) 0.040(4) 0.024(5) -0.001(4) -0.007(5)
C710 0.058(5) 0.042(4) 0.058(5) 0.009(4) -0.032(4) -0.016(4)
O81 0.029(2) 0.037(2) 0.0149(18) -0.0029(16) 0.0021(16) 0.0004(18)
O82 0.024(2) 0.032(2) 0.0210(19) 0.0037(17) -0.0016(16) 0.0008(17)
N81 0.023(2) 0.031(3) 0.013(2) -0.0009(18) -0.0004(17) 0.0031(19)
N82 0.025(2) 0.031(3) 0.019(2) 0.0035(19) 0.0022(19) -0.002(2)
C81 0.023(3) 0.035(3) 0.022(3) 0.005(2) 0.002(2) -0.003(2)
C82 0.024(3) 0.032(3) 0.027(3) 0.001(2) -0.006(2) -0.003(2)
C83 0.028(3) 0.037(3) 0.017(3) -0.004(2) -0.006(2) 0.001(2)
C84 0.025(3) 0.032(3) 0.016(2) 0.001(2) -0.001(2) 0.003(2)
C85 0.023(3) 0.028(3) 0.016(2) 0.001(2) 0.000(2) 0.001(2)
C86 0.021(3) 0.032(3) 0.014(2) -0.001(2) 0.002(2) 0.000(2)
C87 0.039(4) 0.031(3) 0.028(3) 0.001(3) -0.002(3) 0.001(3)
C88 0.045(4) 0.030(3) 0.037(4) 0.007(3) -0.004(3) -0.001(3)
C89 0.043(4) 0.035(4) 0.034(3) 0.002(3) 0.004(3) -0.013(3)
C810 0.030(3) 0.041(4) 0.020(3) 0.000(2) 0.000(2) -0.006(3)
O91 0.046(3) 0.035(3) 0.032(2) 0.008(2) -0.016(2) -0.004(2)
O92 0.040(3) 0.053(3) 0.033(3) 0.012(2) -0.015(2) -0.012(2)
N91 0.040(3) 0.035(3) 0.024(3) 0.002(2) -0.007(2) 0.000(2)
N92 0.033(3) 0.064(4) 0.033(3) 0.026(3) -0.005(2) -0.001(3)
C91 0.036(4) 0.036(4) 0.031(3) -0.005(3) -0.004(3) -0.002(3)
C92 0.044(4) 0.042(4) 0.035(4) 0.006(3) 0.002(3) -0.001(3)
C93 0.049(4) 0.045(4) 0.045(4) 0.014(4) 0.002(3) 0.004(4)
C94 0.046(4) 0.046(4) 0.041(4) 0.014(3) 0.002(3) 0.009(3)
C95 0.042(4) 0.044(4) 0.021(3) 0.005(3) 0.002(3) 0.003(3)
C96 0.033(3) 0.059(5) 0.022(3) 0.012(3) -0.004(3) 0.004(3)
C97 0.036(4) 0.095(7) 0.032(4) 0.014(4) 0.004(3) 0.022(4)
C98 0.052(6) 0.138(12) 0.050(6) 0.050(7) 0.009(4) 0.028(7)
C99 0.029(4) 0.133(11) 0.063(6) 0.065(7) 0.009(4) 0.013(5)
C910 0.031(4) 0.090(7) 0.058(5) 0.048(5) -0.010(4) -0.002(4)
Cl1 0.0440(9) 0.0496(10) 0.0282(8) 0.0091(7) -0.0078(7) -0.0131(8)
O111 0.068(5) 0.050(4) 0.142(8) 0.031(4) 0.043(5) 0.006(3)
O112 0.129(9) 0.164(11) 0.216(13) 0.158(11) -0.095(9) -0.081(8)
O113 0.213(12) 0.104(7) 0.071(5) 0.037(5) -0.084(7) -0.103(8)
O114 0.125(10) 0.236(16) 0.32(2) -0.222(16) 0.131(12) -0.094(10)
Cl2 0.0371(8) 0.0373(8) 0.0344(8) 0.0050(7) 0.0110(7) 0.0074(7)
O121 0.031(3) 0.140(7) 0.059(4) -0.035(4) -0.004(3) 0.002(4)
O122 0.035(3) 0.162(8) 0.049(4) -0.013(5) 0.004(3) -0.014(4)
O123 0.054(4) 0.079(5) 0.053(4) -0.023(3) 0.009(3) 0.011(3)
O124 0.207(13) 0.064(6) 0.240(14) 0.068(7) 0.162(12) 0.055(7)
Cl3 0.0501(10) 0.0330(8) 0.0305(8) -0.0012(6) -0.0062(7) 0.0015(7)
O131 0.150(8) 0.050(4) 0.054(4) -0.008(3) -0.045(5) -0.018(4)
O132 0.143(7) 0.038(3) 0.041(3) 0.009(3) -0.036(4) -0.017(4)
O133 0.206(12) 0.108(7) 0.107(7) 0.012(6) 0.067(8) 0.111(8)
O134 0.057(4) 0.128(7) 0.113(7) 0.075(6) -0.040(4) -0.038(5)
Cl4 0.0326(8) 0.0291(7) 0.0464(9) 0.0002(7) 0.0117(7) -0.0015(6)
O141 0.084(5) 0.040(3) 0.058(4) -0.009(3) 0.026(3) 0.008(3)
O142 0.044(3) 0.071(4) 0.067(4) -0.017(3) -0.003(3) -0.006(3)
O143 0.082(5) 0.058(4) 0.075(5) 0.011(4) 0.012(4) 0.036(4)
O144 0.058(4) 0.060(4) 0.075(5) 0.001(3) 0.025(3) -0.020(3)
Cl5 0.0233(6) 0.0241(6) 0.0185(6) -0.0041(5) 0.0026(5) -0.0036(5)
O151 0.067(4) 0.048(3) 0.049(3) -0.016(3) 0.038(3) -0.019(3)
O152 0.053(3) 0.028(2) 0.048(3) -0.015(2) 0.008(2) 0.002(2)
O153 0.033(3) 0.034(3) 0.059(3) -0.004(2) -0.018(2) -0.004(2)
O154 0.072(4) 0.048(3) 0.029(3) 0.006(2) -0.019(3) -0.010(3)
Cl6 0.0313(8) 0.0375(8) 0.0278(7) 0.0004(6) 0.0010(6) 0.0049(6)
O161 0.054(4) 0.071(4) 0.050(3) -0.011(3) -0.003(3) -0.015(3)
O162 0.044(3) 0.062(4) 0.047(3) -0.004(3) -0.010(3) 0.019(3)
O163 0.086(5) 0.054(4) 0.041(3) 0.007(3) 0.025(3) 0.002(3)
O164 0.048(3) 0.045(3) 0.036(3) 0.004(2) 0.009(2) 0.014(2)
O1W 0.104(6) 0.051(4) 0.054(4) -0.012(3) 0.006(4) 0.019(4)
O2W 0.047(3) 0.032(3) 0.044(3) 0.002(2) 0.008(2) 0.007(2)
O3W 0.037(3) 0.086(5) 0.071(4) 0.023(4) -0.002(3) -0.007(3)
O4W 0.066(5) 0.156(9) 0.062(5) -0.034(5) 0.004(4) -0.007(5)

loop_
_atom_type_symbol
_atom_type_description
_atom_type_scat_dispersion_real
_atom_type_scat_dispersion_imag
_atom_type_scat_source
C C 0.0033 0.0016 'International Tables Vol C Tables 4.2.6.8 and 6.1.1.4'
H H 0.0000 0.0000 'International Tables Vol C Tables 4.2.6.8 and 6.1.1.4'
N N 0.0061 0.0033 'International Tables Vol C Tables 4.2.6.8 and 6.1.1.4'
O O 0.0106 0.0060 'International Tables Vol C Tables 4.2.6.8 and 6.1.1.4'
Cl Cl 0.1484 0.1585 'International Tables Vol C Tables 4.2.6.8 and 6.1.1.4'
Mn Mn 0.3368 0.7283 'International Tables Vol C Tables 4.2.6.8 and 6.1.1.4'

loop_
_geom_angle_atom_site_label_1
_geom_angle_atom_site_label_2
_geom_angle_atom_site_label_3
_geom_angle
_geom_angle_site_symmetry_1
_geom_angle_site_symmetry_3
_geom_angle_publ_flag
O32 Mn1 O12 175.69(17) . . ?
O32 Mn1 O31 83.53(16) . . ?
O12 Mn1 O31 92.16(16) . . ?
O32 Mn1 O21 91.08(17) . . ?
O12 Mn1 O21 93.21(17) . . ?
O31 Mn1 O21 172.23(16) . . ?
O32 Mn1 O11 96.15(16) . . ?
O12 Mn1 O11 84.23(16) . . ?
O31 Mn1 O11 95.78(17) . . ?
O21 Mn1 O11 90.34(17) . . ?
O32 Mn1 O22 88.51(17) . . ?
O12 Mn1 O22 91.63(16) . . ?
O31 Mn1 O22 91.47(17) . . ?
O21 Mn1 O22 82.78(17) . . ?
O11 Mn1 O22 171.77(17) . . ?
O62 Mn2 O52 178.53(18) . . ?
O62 Mn2 O51 95.00(17) . . ?
O52 Mn2 O51 83.88(16) . . ?
O62 Mn2 O42 88.61(17) . . ?
O52 Mn2 O42 92.59(16) . . ?
O51 Mn2 O42 173.77(17) . . ?
O62 Mn2 O61 84.72(18) . . ?
O52 Mn2 O61 94.39(17) . . ?
O51 Mn2 O61 94.05(18) . . ?
O42 Mn2 O61 91.33(17) . . ?
O62 Mn2 O41 99.95(18) . . ?
O52 Mn2 O41 81.02(17) . . ?
O51 Mn2 O41 89.42(17) . . ?
O42 Mn2 O41 84.94(16) . . ?
O61 Mn2 O41 173.93(19) . . ?
O72 Mn3 O81 100.1(2) . . ?
O72 Mn3 O82 174.9(2) . . ?
O81 Mn3 O82 84.70(16) . . ?
O72 Mn3 O92 83.2(2) . . ?
O81 Mn3 O92 173.8(2) . . ?
O82 Mn3 O92 91.85(18) . . ?
O72 Mn3 O71 86.7(2) . . ?
O81 Mn3 O71 88.17(18) . . ?
O82 Mn3 O71 95.47(18) . . ?
O92 Mn3 O71 97.3(2) . . ?
O72 Mn3 O91 89.8(2) . . ?
O81 Mn3 O91 89.88(18) . . ?
O82 Mn3 O91 88.32(18) . . ?
O92 Mn3 O91 84.8(2) . . ?
O71 Mn3 O91 175.6(2) . . ?
N11 O11 Mn1 114.4(3) . . ?
N12 O12 Mn1 117.9(3) . . ?
O11 N11 C11 119.0(5) . . ?
O11 N11 C15 120.1(5) . . ?
C11 N11 C15 120.9(5) . . ?
O12 N12 C110 119.4(5) . . ?
O12 N12 C16 119.6(5) . . ?
C110 N12 C16 120.9(5) . . ?
N11 C11 C12 119.7(6) . . ?
C11 C12 C13 120.6(7) . . ?
C14 C13 C12 118.5(7) . . ?
C15 C14 C13 119.7(6) . . ?
N11 C15 C14 120.6(6) . . ?
N11 C15 C16 117.8(5) . . ?
C14 C15 C16 121.6(5) . . ?
N12 C16 C17 119.6(6) . . ?
N12 C16 C15 118.7(5) . . ?
C17 C16 C15 121.5(6) . . ?
C16 C17 C18 120.0(7) . . ?
C19 C18 C17 118.5(6) . . ?
C110 C19 C18 120.9(7) . . ?
N12 C110 C19 120.0(6) . . ?
N21 O21 Mn1 113.7(3) . . ?
N22 O22 Mn1 117.3(3) . . ?
O21 N21 C21 119.3(6) . . ?
O21 N21 C25 119.6(5) . . ?
C21 N21 C25 121.1(6) . . ?
O22 N22 C26 119.3(5) . . ?
O22 N22 C210 119.8(6) . . ?
C26 N22 C210 120.9(6) . . ?
N21 C21 C22 120.5(7) . . ?
C23 C22 C21 119.1(7) . . ?
C22 C23 C24 120.0(7) . . ?
C23 C24 C25 119.7(7) . . ?
N21 C25 C24 119.5(6) . . ?
N21 C25 C26 117.3(5) . . ?
C24 C25 C26 123.1(6) . . ?
N22 C26 C27 120.4(6) . . ?
N22 C26 C25 118.5(6) . . ?
C27 C26 C25 121.0(6) . . ?
C28 C27 C26 119.6(8) . . ?
C29 C28 C27 119.2(7) . . ?
C28 C29 C210 120.0(7) . . ?
N22 C210 C29 119.9(7) . . ?
N31 O31 Mn1 113.7(3) . . ?
N32 O32 Mn1 120.7(3) . . ?
O31 N31 C31 119.7(5) . . ?
O31 N31 C35 119.1(5) . . ?
C31 N31 C35 121.2(6) . . ?
O32 N32 C310 119.6(6) . . ?
O32 N32 C36 119.5(5) . . ?
C310 N32 C36 120.8(6) . . ?
N31 C31 C32 120.5(6) . . ?
C33 C32 C31 120.1(7) . . ?
C32 C33 C34 119.1(6) . . ?
C33 C34 C35 119.9(6) . . ?
N31 C35 C34 119.1(6) . . ?
N31 C35 C36 119.2(5) . . ?
C34 C35 C36 121.6(5) . . ?
N32 C36 C37 119.5(6) . . ?
N32 C36 C35 119.7(5) . . ?
C37 C36 C35 120.8(6) . . ?
C38 C37 C36 120.6(7) . . ?
C39 C38 C37 118.0(7) . . ?
C310 C39 C38 120.6(7) . . ?
N32 C310 C39 120.5(7) . . ?
N41 O41 Mn2 115.5(4) . . ?
N42 O42 Mn2 111.2(3) . . ?
O41 N41 C41 119.8(5) . . ?
O41 N41 C45 118.5(5) . . ?
C41 N41 C45 121.8(5) . . ?
O42 N42 C410 119.8(5) . . ?
O42 N42 C46 118.9(5) . . ?
C410 N42 C46 121.2(5) . . ?
N41 C41 C42 120.6(6) . . ?
C43 C42 C41 119.3(6) . . ?
C42 C43 C44 119.5(6) . . ?
C45 C44 C43 120.4(6) . . ?
N41 C45 C44 118.4(5) . . ?
N41 C45 C46 117.3(5) . . ?
C44 C45 C46 124.2(5) . . ?
N42 C46 C47 119.8(5) . . ?
N42 C46 C45 117.7(5) . . ?
C47 C46 C45 122.5(5) . . ?
C46 C47 C48 119.7(6) . . ?
C49 C48 C47 119.1(6) . . ?
C410 C49 C48 120.0(6) . . ?
N42 C410 C49 120.1(6) . . ?
N51 O51 Mn2 114.0(3) . . ?
N52 O52 Mn2 115.7(3) . . ?
O51 N51 C51 119.3(5) . . ?
O51 N51 C55 120.2(5) . . ?
C51 N51 C55 120.5(6) . . ?
O52 N52 C510 119.0(5) . . ?
O52 N52 C56 119.4(5) . . ?
C510 N52 C56 121.7(6) . . ?
N51 C51 C52 121.3(6) . . ?
C51 C52 C53 120.0(7) . . ?
C54 C53 C52 117.6(6) . . ?
C55 C54 C53 121.5(6) . . ?
N51 C55 C54 119.1(6) . . ?
N51 C55 C56 117.7(5) . . ?
C54 C55 C56 123.2(6) . . ?
N52 C56 C57 119.2(6) . . ?
N52 C56 C55 118.5(5) . . ?
C57 C56 C55 122.2(6) . . ?
C58 C57 C56 120.3(7) . . ?
C57 C58 C59 119.0(7) . . ?
C510 C59 C58 120.3(7) . . ?
N52 C510 C59 119.5(7) . . ?
N61 O61 Mn2 113.1(3) . . ?
N62 O62 Mn2 118.7(3) . . ?
O61 N61 C61 119.4(5) . . ?
O61 N61 C65 119.3(5) . . ?
C61 N61 C65 121.3(6) . . ?
O62 N62 C66 120.3(5) . . ?
O62 N62 C610 119.4(6) . . ?
C66 N62 C610 120.2(6) . . ?
N61 C61 C62 119.8(6) . . ?
C63 C62 C61 120.5(7) . . ?
C64 C63 C62 118.2(7) . . ?
C63 C64 C65 121.0(7) . . ?
N61 C65 C64 119.1(6) . . ?
N61 C65 C66 119.1(6) . . ?
C64 C65 C66 121.7(6) . . ?
N62 C66 C67 120.4(7) . . ?
N62 C66 C65 118.6(6) . . ?
C67 C66 C65 121.0(7) . . ?
C66 C67 C68 119.6(8) . . ?
C69 C68 C67 118.9(7) . . ?
C610 C69 C68 120.4(7) . . ?
C69 C610 N62 120.5(7) . . ?
N71 O71 Mn3 114.1(4) . . ?
N72 O72 Mn3 116.1(5) . . ?
C71 N71 O71 119.1(5) . . ?
C71 N71 C75 121.2(6) . . ?
O71 N71 C75 119.7(6) . . ?
O72 N72 C76 118.7(6) . . ?
O72 N72 C710 118.8(7) . . ?
C76 N72 C710 122.2(7) . . ?
N71 C71 C72 120.7(6) . . ?
C73 C72 C71 120.1(7) . . ?
C72 C73 C74 118.6(6) . . ?
C73 C74 C75 120.3(6) . . ?
N71 C75 C74 119.0(6) . . ?
N71 C75 C76 118.9(5) . . ?
C74 C75 C76 122.0(6) . . ?
N72 C76 C77 116.7(7) . . ?
N72 C76 C75 121.4(6) . . ?
C77 C76 C75 121.9(6) . . ?
C78 C77 C76 121.2(8) . . ?
C77 C78 C79 119.7(9) . . ?
C710 C79 C78 118.9(9) . . ?
C79 C710 N72 121.2(8) . . ?
N81 O81 Mn3 114.3(3) . . ?
N82 O82 Mn3 114.3(3) . . ?
O81 N81 C81 119.1(5) . . ?
O81 N81 C85 119.1(5) . . ?
C81 N81 C85 121.8(5) . . ?
O82 N82 C810 119.3(5) . . ?
O82 N82 C86 119.3(5) . . ?
C810 N82 C86 121.4(5) . . ?
N81 C81 C82 120.1(5) . . ?
C81 C82 C83 120.0(6) . . ?
C84 C83 C82 118.9(5) . . ?
C83 C84 C85 119.6(5) . . ?
N81 C85 C84 119.5(5) . . ?
N81 C85 C86 118.4(5) . . ?
C84 C85 C86 122.0(5) . . ?
N82 C86 C87 118.9(6) . . ?
N82 C86 C85 117.5(5) . . ?
C87 C86 C85 123.5(5) . . ?
C86 C87 C88 120.6(6) . . ?
C89 C88 C87 118.6(6) . . ?
C810 C89 C88 120.5(7) . . ?
N82 C810 C89 119.9(6) . . ?
N91 O91 Mn3 113.3(4) . . ?
N92 O92 Mn3 112.5(4) . . ?
O91 N91 C95 118.9(6) . . ?
O91 N91 C91 119.0(6) . . ?
C95 N91 C91 122.1(6) . . ?
O92 N92 C910 120.3(8) . . ?
O92 N92 C96 119.4(6) . . ?
C910 N92 C96 120.2(8) . . ?
N91 C91 C92 120.1(7) . . ?
C93 C92 C91 119.1(7) . . ?
C92 C93 C94 120.3(7) . . ?
C93 C94 C95 119.5(7) . . ?
N91 C95 C94 118.9(7) . . ?
N91 C95 C96 118.2(6) . . ?
C94 C95 C96 122.9(7) . . ?
N92 C96 C97 119.7(8) . . ?
N92 C96 C95 117.8(7) . . ?
C97 C96 C95 122.5(8) . . ?
C98 C97 C96 119.8(11) . . ?
C99 C98 C97 119.7(11) . . ?
C98 C99 C910 121.5(9) . . ?
N92 C910 C99 119.1(11) . . ?
O114 Cl1 O113 110.8(10) . . ?
O114 Cl1 O112 112.4(12) . . ?
O113 Cl1 O112 103.6(7) . . ?
O114 Cl1 O111 108.5(7) . . ?
O113 Cl1 O111 112.5(6) . . ?
O112 Cl1 O111 109.0(6) . . ?
O124 Cl2 O121 110.4(7) . . ?
O124 Cl2 O123 112.6(6) . . ?
O121 Cl2 O123 111.1(4) . . ?
O124 Cl2 O122 108.1(9) . . ?
O121 Cl2 O122 107.3(4) . . ?
O123 Cl2 O122 107.1(5) . . ?
O133 Cl3 O131 111.6(8) . . ?
O133 Cl3 O134 104.9(7) . . ?
O131 Cl3 O134 109.1(6) . . ?
O133 Cl3 O132 112.4(6) . . ?
O131 Cl3 O132 108.5(4) . . ?
O134 Cl3 O132 110.2(5) . . ?
O144 Cl4 O141 110.5(4) . . ?
O144 Cl4 O143 108.8(5) . . ?
O141 Cl4 O143 108.8(4) . . ?
O144 Cl4 O142 110.0(4) . . ?
O141 Cl4 O142 110.0(4) . . ?
O143 Cl4 O142 108.7(5) . . ?
O151 Cl5 O152 109.5(3) . . ?
O151 Cl5 O153 110.9(4) . . ?
O152 Cl5 O153 110.9(3) . . ?
O151 Cl5 O154 108.7(4) . . ?
O152 Cl5 O154 109.2(3) . . ?
O153 Cl5 O154 107.6(3) . . ?
O161 Cl6 O162 109.7(4) . . ?
O161 Cl6 O163 110.0(4) . . ?
O162 Cl6 O163 109.8(4) . . ?
O161 Cl6 O164 109.3(4) . . ?
O162 Cl6 O164 108.7(3) . . ?
O163 Cl6 O164 109.3(3) . . ?

loop_
_geom_bond_atom_site_label_1
_geom_bond_atom_site_label_2
_geom_bond_distance
_geom_bond_site_symmetry_2
_geom_bond_publ_flag
Mn1 O32 2.132(4) . ?
Mn1 O12 2.144(4) . ?
Mn1 O31 2.147(4) . ?
Mn1 O21 2.150(5) . ?
Mn1 O11 2.152(4) . ?
Mn1 O22 2.156(4) . ?
Mn2 O62 2.122(4) . ?
Mn2 O52 2.139(4) . ?
Mn2 O51 2.140(4) . ?
Mn2 O42 2.147(4) . ?
Mn2 O61 2.154(5) . ?
Mn2 O41 2.168(5) . ?
Mn3 O72 2.100(5) . ?
Mn3 O81 2.125(4) . ?
Mn3 O82 2.134(4) . ?
Mn3 O92 2.134(5) . ?
Mn3 O71 2.147(5) . ?
Mn3 O91 2.171(5) . ?
O11 N11 1.344(6) . ?
O12 N12 1.328(6) . ?
N11 C11 1.349(8) . ?
N11 C15 1.353(7) . ?
N12 C110 1.350(8) . ?
N12 C16 1.357(8) . ?
C11 C12 1.379(10) . ?
C12 C13 1.385(10) . ?
C13 C14 1.382(9) . ?
C14 C15 1.378(8) . ?
C15 C16 1.488(8) . ?
C16 C17 1.381(9) . ?
C17 C18 1.386(10) . ?
C18 C19 1.369(11) . ?
C19 C110 1.365(10) . ?
O21 N21 1.334(7) . ?
O22 N22 1.330(7) . ?
N21 C21 1.350(8) . ?
N21 C25 1.356(8) . ?
N22 C26 1.343(9) . ?
N22 C210 1.352(8) . ?
C21 C22 1.386(11) . ?
C22 C23 1.369(12) . ?
C23 C24 1.382(11) . ?
C24 C25 1.383(9) . ?
C25 C26 1.479(9) . ?
C26 C27 1.387(9) . ?
C27 C28 1.377(11) . ?
C28 C29 1.375(13) . ?
C29 C210 1.386(11) . ?
O31 N31 1.331(6) . ?
O32 N32 1.324(7) . ?
N31 C31 1.340(8) . ?
N31 C35 1.360(7) . ?
N32 C310 1.352(8) . ?
N32 C36 1.357(8) . ?
C31 C32 1.378(10) . ?
C32 C33 1.373(10) . ?
C33 C34 1.380(10) . ?
C34 C35 1.396(8) . ?
C35 C36 1.478(8) . ?
C36 C37 1.386(9) . ?
C37 C38 1.385(11) . ?
C38 C39 1.384(12) . ?
C39 C310 1.366(11) . ?
O41 N41 1.319(7) . ?
O42 N42 1.331(6) . ?
N41 C41 1.342(8) . ?
N41 C45 1.360(8) . ?
N42 C410 1.354(8) . ?
N42 C46 1.356(8) . ?
C41 C42 1.377(10) . ?
C42 C43 1.368(10) . ?
C43 C44 1.388(9) . ?
C44 C45 1.380(8) . ?
C45 C46 1.484(8) . ?
C46 C47 1.377(8) . ?
C47 C48 1.391(9) . ?
C48 C49 1.378(10) . ?
C49 C410 1.371(9) . ?
O51 N51 1.323(7) . ?
O52 N52 1.319(6) . ?
N51 C51 1.351(9) . ?
N51 C55 1.366(8) . ?
N52 C510 1.351(8) . ?
N52 C56 1.355(8) . ?
C51 C52 1.363(10) . ?
C52 C53 1.399(10) . ?
C53 C54 1.385(10) . ?
C54 C55 1.377(9) . ?
C55 C56 1.478(9) . ?
C56 C57 1.380(9) . ?
C57 C58 1.376(11) . ?
C58 C59 1.376(12) . ?
C59 C510 1.374(10) . ?
O61 N61 1.343(7) . ?
O62 N62 1.321(7) . ?
N61 C61 1.350(9) . ?
N61 C65 1.354(8) . ?
N62 C66 1.354(9) . ?
N62 C610 1.369(9) . ?
C61 C62 1.384(10) . ?
C62 C63 1.381(10) . ?
C63 C64 1.374(10) . ?
C64 C65 1.387(9) . ?
C65 C66 1.480(10) . ?
C66 C67 1.386(10) . ?
C67 C68 1.392(11) . ?
C68 C69 1.379(12) . ?
C69 C610 1.366(11) . ?
O71 N71 1.341(7) . ?
O72 N72 1.288(8) . ?
N71 C71 1.337(9) . ?
N71 C75 1.358(8) . ?
N72 C76 1.349(9) . ?
N72 C710 1.351(11) . ?
C71 C72 1.376(10) . ?
C72 C73 1.372(10) . ?
C73 C74 1.386(10) . ?
C74 C75 1.388(8) . ?
C75 C76 1.477(9) . ?
C76 C77 1.385(11) . ?
C77 C78 1.366(12) . ?
C78 C79 1.370(15) . ?
C79 C710 1.337(14) . ?
O81 N81 1.338(6) . ?
O82 N82 1.328(7) . ?
N81 C81 1.347(8) . ?
N81 C85 1.349(7) . ?
N82 C810 1.352(8) . ?
N82 C86 1.369(7) . ?
C81 C82 1.374(8) . ?
C82 C83 1.388(9) . ?
C83 C84 1.386(9) . ?
C84 C85 1.391(8) . ?
C85 C86 1.483(8) . ?
C86 C87 1.374(9) . ?
C87 C88 1.387(10) . ?
C88 C89 1.382(10) . ?
C89 C810 1.366(10) . ?
O91 N91 1.324(7) . ?
O92 N92 1.340(9) . ?
N91 C95 1.349(9) . ?
N91 C91 1.353(9) . ?
N92 C910 1.362(10) . ?
N92 C96 1.366(11) . ?
C91 C92 1.376(10) . ?
C92 C93 1.374(11) . ?
C93 C94 1.381(11) . ?
C94 C95 1.389(10) . ?
C95 C96 1.475(10) . ?
C96 C97 1.384(11) . ?
C97 C98 1.380(14) . ?
C98 C99 1.327(19) . ?
C99 C910 1.390(16) . ?
Cl1 O114 1.287(10) . ?
Cl1 O113 1.365(7) . ?
Cl1 O112 1.380(9) . ?
Cl1 O111 1.413(7) . ?
Cl2 O124 1.361(9) . ?
Cl2 O121 1.403(7) . ?
Cl2 O123 1.420(6) . ?
Cl2 O122 1.426(7) . ?
Cl3 O133 1.362(8) . ?
Cl3 O131 1.399(6) . ?
Cl3 O134 1.409(8) . ?
Cl3 O132 1.417(6) . ?
Cl4 O144 1.408(6) . ?
Cl4 O141 1.428(6) . ?
Cl4 O143 1.431(6) . ?
Cl4 O142 1.433(6) . ?
Cl5 O151 1.422(5) . ?
Cl5 O152 1.435(5) . ?
Cl5 O153 1.437(5) . ?
Cl5 O154 1.437(5) . ?
Cl6 O161 1.402(6) . ?
Cl6 O162 1.427(6) . ?
Cl6 O163 1.432(6) . ?
Cl6 O164 1.445(5) . ?
